data_9013633
loop_
_publ_author_name
'Lee, Y. J.'
'Stephens, P. W.'
'Tang, Y.'
'Li, W.'
'Phillips, B. L.'
'Parise, J. B.'
'Reeder, R. J.'

_publ_section_title
;
 Arsenate substitution in hydroxylapatite: Structural characterization of the
 Ca5(PxAs1-xO4)3OH solid solution
 Sample: As100
;
_journal_name_full 'American Mineralogist'
_journal_page_first 666
_journal_page_last 675
_journal_paper_doi 10.2138/am.2009.3120
_journal_volume 94
_journal_year 2009
_chemical_compound_source Synthetic
_chemical_formula_sum 'As3 Ca5 H O13'
_chemical_name_mineral Johnbaumite
_space_group_IT_number 176
_symmetry_space_group_name_Hall '-P 6c'
_symmetry_space_group_name_H-M 'P 63/m'
_cell_angle_alpha 90
_cell_angle_beta 90
_cell_angle_gamma 120
_cell_formula_units_Z 2
_cell_length_a 9.7156
_cell_length_b 9.7156
_cell_length_c 6.9857
_cell_volume 571.057
_database_code_amcsd 0004930
_exptl_crystal_density_diffrn 3.688
_cod_original_formula_sum 'Ca5 As3 O13 H'
_cod_database_code 9013633

loop_
_space_group_symop_operation_xyz
x,y,z
-x+y,-x,1/2-z
x-y,x,1/2+z
y,-x+y,-z
-y,x-y,z
x,y,1/2-z
-x,-y,1/2+z
x-y,x,-z
-x+y,-x,z
-y,x-y,1/2-z
y,-x+y,1/2+z
-x,-y,-z

loop_
_atom_site_label
_atom_site_fract_x
_atom_site_fract_y
_atom_site_fract_z
_atom_site_occupancy
_atom_site_U_iso_or_equiv
_atom_site_type_symbol
_atom_site_attached_hydrogens
Ca1 0.33333 0.66667 0.00267 1.00000 0.01610 Ca 0
Ca2 0.24746 0.99831 0.25000 1.00000 0.01610 Ca 0
As 0.39816 0.37008 0.25000 1.00000 0.01610 As 0
O1 0.31975 0.49033 0.25000 1.00000 0.01610 O 0
O2 0.59742 0.46823 0.25000 1.00000 0.01610 O 0
O3 0.33588 0.24509 0.05623 1.00000 0.01610 O 0
O-H4 0.00000 0.00000 0.19190 0.50000 0.01610 O 1

loop_
_cod_changelog_entry_id
_cod_changelog_entry_author
_cod_changelog_entry_date
_cod_changelog_entry_text
1
;cod-tools version 3.8.0
Id: cif_guess_AMCSD_atom_types 9574 2023-05-10 09:00:05Z saulius
;
2023-05-10T18:54:29+03:00
;Derived atom types and hydrogen counts
from atom names that follow the AMCSD naming convention
(Wat == water, O-H == hydroxyl).
;

loop_
_cod_related_entry_id
_cod_related_entry_database
_cod_related_entry_code
1 AMCSD 0004930
